data_2240560
loop_
_publ_author_name
'Laachir, Abdelhakim'
'Bentiss, Fouad'
'Guesmi, Salaheddine'
'Saadi, Mohamed'
'El Ammari, Lahcen'

_publ_section_title
;
 Crystal structure of
 bis(azido-\k<i>N</i>)bis[2,5-bis(pyridin-2-yl)-1,3,4-thiadiazole-\k^2^<i>N</i>^2^,<i>N</i>^3^]cobalt(II)
;
_journal_coeditor_code RZ5153
_journal_issue 5
_journal_name_full 'Acta Crystallographica Section E'
_journal_page_first 452
_journal_page_last 454
_journal_paper_doi 10.1107/S2056989015006544
_journal_volume 71
_journal_year 2015
_chemical_formula_iupac '[Co (N3)2 (C12 H8 N4 S)2]'
_chemical_formula_moiety 'C24 H16 Co N14 S2'
_chemical_formula_sum 'C24 H16 Co N14 S2'
_chemical_formula_weight 623.56
_chemical_name_systematic
Bis(azido-\k<i>N</i>)bis[2,5-bis(pyridin-2-yl)-1,3,4-thiadiazole-\k^2^<i>N</i>^2^,<i>N</i>^3^]cobalt(II)
_space_group_IT_number 14
_symmetry_cell_setting monoclinic
_symmetry_space_group_name_Hall '-P 2ybc'
_symmetry_space_group_name_H-M 'P 1 21/c 1'
_atom_sites_solution_hydrogens geom
_atom_sites_solution_primary direct
_atom_sites_solution_secondary difmap
_audit_creation_method SHELXL-97
_cell_angle_alpha 90.00
_cell_angle_beta 92.910(2)
_cell_angle_gamma 90.00
_cell_formula_units_Z 2
_cell_length_a 7.8004(3)
_cell_length_b 8.2439(3)
_cell_length_c 20.3222(8)
_cell_measurement_reflns_used 3667
_cell_measurement_temperature 296(2)
_cell_measurement_theta_max 29.57
_cell_measurement_theta_min 2.61
_cell_volume 1305.15(9)
_computing_cell_refinement
;
SAINT (Bruker, 2009)
;
_computing_data_collection
;
APEX2 (Bruker, 2009)
;
_computing_data_reduction
;
SAINT (Bruker, 2009)
;
_computing_molecular_graphics
;
ORTEP-3 for Windows (Farrugia, 2012)
;
_computing_publication_material
;
WinGX (Farrugia, 2012)
;
_computing_structure_refinement
;
SHELXL97 (Sheldrick, 2008)
;
_computing_structure_solution
;
SHELXS97 (Sheldrick, 2008)
;
_diffrn_ambient_temperature 296(2)
_diffrn_measured_fraction_theta_full 0.999
_diffrn_measured_fraction_theta_max 0.999
_diffrn_measurement_device_type 'Bruker APEXII CCD'
_diffrn_measurement_method '\f and \w scans'
_diffrn_radiation_monochromator graphite
_diffrn_radiation_source 'fine-focus sealed tube'
_diffrn_radiation_type MoK\a
_diffrn_radiation_wavelength 0.71073
_diffrn_reflns_av_R_equivalents 0.0434
_diffrn_reflns_av_sigmaI/netI 0.0287
_diffrn_reflns_limit_h_max 10
_diffrn_reflns_limit_h_min -8
_diffrn_reflns_limit_k_max 11
_diffrn_reflns_limit_k_min -11
_diffrn_reflns_limit_l_max 28
_diffrn_reflns_limit_l_min -28
_diffrn_reflns_number 27415
_diffrn_reflns_theta_full 29.57
_diffrn_reflns_theta_max 29.57
_diffrn_reflns_theta_min 2.61
_exptl_absorpt_coefficient_mu 0.863
_exptl_absorpt_correction_T_max 0.7471
_exptl_absorpt_correction_T_min 0.6396
_exptl_absorpt_correction_type multi-scan
_exptl_absorpt_process_details
;
(SADABS; Bruker, 2009)
;
_exptl_crystal_colour red
_exptl_crystal_density_diffrn 1.587
_exptl_crystal_density_method 'not measured'
_exptl_crystal_description block
_exptl_crystal_F_000 634
_exptl_crystal_size_max 0.39
_exptl_crystal_size_mid 0.31
_exptl_crystal_size_min 0.18
_refine_diff_density_max 0.696
_refine_diff_density_min -0.262
_refine_ls_extinction_method none
_refine_ls_goodness_of_fit_ref 1.033
_refine_ls_hydrogen_treatment constr
_refine_ls_matrix_type full
_refine_ls_number_parameters 187
_refine_ls_number_reflns 3667
_refine_ls_number_restraints 0
_refine_ls_restrained_S_all 1.033
_refine_ls_R_factor_all 0.0518
_refine_ls_R_factor_gt 0.0346
_refine_ls_shift/su_max 0.000
_refine_ls_shift/su_mean 0.000
_refine_ls_structure_factor_coef Fsqd
_refine_ls_weighting_details 'calc w=1/[\s^2^(Fo^2^)+(0.0381P)^2^+0.5683P] where P=(Fo^2^+2Fc^2^)/3'
_refine_ls_weighting_scheme calc
_refine_ls_wR_factor_gt 0.0800
_refine_ls_wR_factor_ref 0.0884
_reflns_number_gt 2884
_reflns_number_total 3667
_reflns_threshold_expression I>2sigma(I)
_cod_data_source_file rz5153sup1.cf
_cod_data_source_block I
_cod_original_sg_symbol_Hall '-P 2ybc '
_cod_original_sg_symbol_H-M 'P 21/c '
_cod_database_code 2240560
_cod_database_fobs_code 2240560

loop_
_symmetry_equiv_pos_as_xyz
'x, y, z'
'-x, y+1/2, -z+1/2'
'-x, -y, -z'
'x, -y-1/2, z-1/2'

loop_
_atom_site_type_symbol
_atom_site_label
_atom_site_fract_x
_atom_site_fract_y
_atom_site_fract_z
_atom_site_U_iso_or_equiv
_atom_site_adp_type
_atom_site_calc_flag
_atom_site_refinement_flags
_atom_site_occupancy
_atom_site_symmetry_multiplicity
C C1 0.7907(3) 0.4986(3) 0.07266(12) 0.0486(5) Uani d . 1 1
H H1 0.8731 0.5035 0.0412 0.058 Uiso calc R 1 1
C C2 0.8166(3) 0.5770(3) 0.13200(13) 0.0540(6) Uani d . 1 1
H H2 0.9169 0.6353 0.1416 0.065 Uiso calc R 1 1
C C3 0.6910(3) 0.5672(3) 0.17662(13) 0.0568(6) Uani d . 1 1
H H3 0.7097 0.6203 0.2167 0.068 Uiso calc R 1 1
N N1 0.5445(2) 0.4873(2) 0.16646(9) 0.0448(4) Uani d . 1 1
C C5 0.5212(2) 0.4114(2) 0.10851(9) 0.0316(4) Uani d . 1 1
C C6 0.3585(2) 0.3225(2) 0.10077(8) 0.0298(4) Uani d . 1 1
C C7 0.0891(2) 0.1991(2) 0.11550(8) 0.0285(3) Uani d . 1 1
C C8 -0.0761(2) 0.1314(2) 0.13257(8) 0.0276(3) Uani d . 1 1
C C9 -0.1510(2) 0.1627(2) 0.19143(8) 0.0338(4) Uani d . 1 1
H H9 -0.0963 0.2283 0.2233 0.041 Uiso calc R 1 1
C C10 -0.3087(2) 0.0943(2) 0.20186(9) 0.0369(4) Uani d . 1 1
H H10 -0.3623 0.1133 0.2410 0.044 Uiso calc R 1 1
C C11 -0.3856(2) -0.0022(2) 0.15379(10) 0.0382(4) Uani d . 1 1
H H11 -0.4920 -0.0493 0.1599 0.046 Uiso calc R 1 1
C C12 -0.3022(2) -0.0285(2) 0.09601(9) 0.0348(4) Uani d . 1 1
H H12 -0.3547 -0.0941 0.0637 0.042 Uiso calc R 1 1
C C4 0.6406(2) 0.4123(2) 0.06039(10) 0.0383(4) Uani d . 1 1
H H4 0.6204 0.3565 0.0210 0.046 Uiso calc R 1 1
N N2 0.30958(18) 0.23430(19) 0.05046(7) 0.0314(3) Uani d . 1 1
N N3 0.15296(18) 0.16405(19) 0.05884(7) 0.0307(3) Uani d . 1 1
N N4 -0.14945(18) 0.03680(18) 0.08497(7) 0.0285(3) Uani d . 1 1
N N5 0.1294(2) -0.1959(2) 0.04761(8) 0.0425(4) Uani d . 1 1
N N6 0.1687(2) -0.1872(2) 0.10472(8) 0.0394(4) Uani d . 1 1
N N7 0.2046(3) -0.1805(3) 0.16093(9) 0.0650(6) Uani d . 1 1
S S1 0.21579(6) 0.32700(6) 0.16328(2) 0.03604(12) Uani d . 1 1
Co Co1 0.0000 0.0000 0.0000 0.02677(10) Uani d S 1 2

loop_
_atom_site_aniso_label
_atom_site_aniso_U_11
_atom_site_aniso_U_22
_atom_site_aniso_U_33
_atom_site_aniso_U_12
_atom_site_aniso_U_13
_atom_site_aniso_U_23
C1 0.0316(10) 0.0552(13) 0.0600(14) -0.0009(10) 0.0134(9) 0.0183(11)
C2 0.0366(11) 0.0422(12) 0.0829(17) -0.0157(10) 0.0016(11) 0.0003(12)
C3 0.0475(13) 0.0543(14) 0.0687(15) -0.0162(11) 0.0041(11) -0.0261(12)
N1 0.0358(9) 0.0484(10) 0.0508(10) -0.0103(8) 0.0086(8) -0.0184(8)
C5 0.0270(8) 0.0304(9) 0.0371(9) -0.0022(7) 0.0009(7) 0.0008(7)
C6 0.0269(8) 0.0349(9) 0.0278(8) -0.0020(7) 0.0028(7) 0.0002(7)
C7 0.0292(8) 0.0349(9) 0.0213(7) -0.0025(7) 0.0004(6) -0.0024(6)
C8 0.0277(8) 0.0330(9) 0.0223(7) -0.0009(7) 0.0028(6) 0.0013(6)
C9 0.0368(9) 0.0432(10) 0.0216(8) -0.0008(8) 0.0040(7) -0.0026(7)
C10 0.0371(9) 0.0468(11) 0.0280(9) 0.0032(9) 0.0118(7) 0.0033(8)
C11 0.0308(9) 0.0445(11) 0.0403(10) -0.0032(8) 0.0112(8) 0.0055(8)
C12 0.0310(9) 0.0393(10) 0.0342(9) -0.0060(8) 0.0042(7) -0.0026(7)
C4 0.0353(9) 0.0443(11) 0.0355(10) 0.0012(8) 0.0029(8) 0.0038(8)
N2 0.0284(7) 0.0407(8) 0.0252(7) -0.0078(6) 0.0032(6) -0.0028(6)
N3 0.0281(7) 0.0411(8) 0.0229(7) -0.0064(6) 0.0028(6) -0.0027(6)
N4 0.0283(7) 0.0340(7) 0.0235(7) -0.0032(6) 0.0034(6) -0.0012(6)
N5 0.0489(10) 0.0472(10) 0.0316(8) 0.0043(8) 0.0037(7) 0.0004(7)
N6 0.0301(8) 0.0476(10) 0.0404(9) -0.0064(7) 0.0010(7) 0.0125(7)
N7 0.0610(13) 0.0935(17) 0.0391(10) -0.0169(12) -0.0125(9) 0.0198(10)
S1 0.0322(2) 0.0481(3) 0.0282(2) -0.0092(2) 0.00487(17) -0.01202(19)
Co1 0.02599(16) 0.03633(19) 0.01818(15) -0.00561(14) 0.00290(11) -0.00329(13)

loop_
_atom_type_symbol
_atom_type_description
_atom_type_scat_dispersion_real
_atom_type_scat_dispersion_imag
_atom_type_scat_source
C C 0.0033 0.0016 'International Tables Vol C Tables 4.2.6.8 and 6.1.1.4'
H H 0.0000 0.0000 'International Tables Vol C Tables 4.2.6.8 and 6.1.1.4'
N N 0.0061 0.0033 'International Tables Vol C Tables 4.2.6.8 and 6.1.1.4'
S S 0.1246 0.1234 'International Tables Vol C Tables 4.2.6.8 and 6.1.1.4'
Co Co 0.3494 0.9721 'International Tables Vol C Tables 4.2.6.8 and 6.1.1.4'

loop_
_geom_angle_atom_site_label_1
_geom_angle_atom_site_label_2
_geom_angle_atom_site_label_3
_geom_angle_site_symmetry_1
_geom_angle_site_symmetry_3
_geom_angle
C2 C1 C4 . . 119.10(19)
C2 C1 H1 . . 120.5
C4 C1 H1 . . 120.5
C3 C2 C1 . . 118.31(19)
C3 C2 H2 . . 120.8
C1 C2 H2 . . 120.8
N1 C3 C2 . . 124.4(2)
N1 C3 H3 . . 117.8
C2 C3 H3 . . 117.8
C3 N1 C5 . . 116.54(18)
N1 C5 C4 . . 123.60(17)
N1 C5 C6 . . 113.95(15)
C4 C5 C6 . . 122.44(17)
N2 C6 C5 . . 125.69(15)
N2 C6 S1 . . 114.57(12)
C5 C6 S1 . . 119.72(13)
N3 C7 C8 . . 120.22(15)
N3 C7 S1 . . 113.57(13)
C8 C7 S1 . . 126.20(12)
N4 C8 C9 . . 123.13(16)
N4 C8 C7 . . 113.46(14)
C9 C8 C7 . . 123.40(16)
C10 C9 C8 . . 118.44(17)
C10 C9 H9 . . 120.8
C8 C9 H9 . . 120.8
C11 C10 C9 . . 119.22(16)
C11 C10 H10 . . 120.4
C9 C10 H10 . . 120.4
C10 C11 C12 . . 119.01(17)
C10 C11 H11 . . 120.5
C12 C11 H11 . . 120.5
N4 C12 C11 . . 122.64(17)
N4 C12 H12 . . 118.7
C11 C12 H12 . . 118.7
C1 C4 C5 . . 118.00(19)
C1 C4 H4 . . 121.0
C5 C4 H4 . . 121.0
C6 N2 N3 . . 111.59(13)
C7 N3 N2 . . 113.40(14)
C7 N3 Co1 . . 113.97(11)
N2 N3 Co1 . . 132.53(10)
C12 N4 C8 . . 117.54(15)
C12 N4 Co1 . . 126.96(12)
C8 N4 Co1 . . 115.44(11)
N6 N5 Co1 . . 119.66(14)
N7 N6 N5 . . 178.7(2)
C7 S1 C6 . . 86.85(8)
N5 Co1 N5 . 3 180.0
N5 Co1 N3 . 3 90.73(6)
N5 Co1 N3 3 3 89.27(6)
N5 Co1 N3 . . 89.27(6)
N5 Co1 N3 3 . 90.73(6)
N3 Co1 N3 3 . 180.0
N5 Co1 N4 . . 90.35(6)
N5 Co1 N4 3 . 89.65(6)
N3 Co1 N4 3 . 103.24(5)
N3 Co1 N4 . . 76.76(5)
N5 Co1 N4 . 3 89.65(6)
N5 Co1 N4 3 3 90.34(6)
N3 Co1 N4 3 3 76.76(5)
N3 Co1 N4 . 3 103.24(5)
N4 Co1 N4 . 3 180.0

loop_
_geom_bond_atom_site_label_1
_geom_bond_atom_site_label_2
_geom_bond_site_symmetry_2
_geom_bond_distance
C1 C2 . 1.374(3)
C1 C4 . 1.382(3)
C1 H1 . 0.9300
C2 C3 . 1.371(3)
C2 H2 . 0.9300
C3 N1 . 1.326(3)
C3 H3 . 0.9300
N1 C5 . 1.338(2)
C5 C4 . 1.384(3)
C5 C6 . 1.467(2)
C6 N2 . 1.297(2)
C6 S1 . 1.7317(16)
C7 N3 . 1.310(2)
C7 C8 . 1.462(2)
C7 S1 . 1.7128(17)
C8 N4 . 1.347(2)
C8 C9 . 1.382(2)
C9 C10 . 1.380(3)
C9 H9 . 0.9300
C10 C11 . 1.374(3)
C10 H10 . 0.9300
C11 C12 . 1.388(3)
C11 H11 . 0.9300
C12 N4 . 1.337(2)
C12 H12 . 0.9300
C4 H4 . 0.9300
N2 N3 . 1.3704(19)
N3 Co1 . 2.1301(14)
N4 Co1 . 2.1535(14)
N5 N6 . 1.187(2)
N5 Co1 . 2.1132(17)
N6 N7 . 1.164(2)
Co1 N5 3 2.1132(17)
Co1 N3 3 2.1301(14)
Co1 N4 3 2.1535(14)

loop_
_geom_hbond_atom_site_label_D
_geom_hbond_atom_site_label_H
_geom_hbond_atom_site_label_A
_geom_hbond_site_symmetry_A
_geom_hbond_distance_DH
_geom_hbond_distance_HA
_geom_hbond_distance_DA
_geom_hbond_angle_DHA
C2 H2 N6 1_665 0.93 2.59 3.432(3) 150.7
C11 H11 N7 1_455 0.93 2.60 3.528(3) 172.8
C10 H10 N1 2_545 0.93 2.63 3.438(2) 145.9
